data_9007782
loop_
_publ_author_name
'Van der Lee, A.'
'Wiegers, A.'
'Haange, R. J.'
'de Boer, J. L.'

_publ_section_title
;
 Structure of Ag0.6NbS2
;
_journal_name_full 'Acta Crystallographica, Section C'
_journal_page_first 976
_journal_page_last 979
_journal_paper_doi 10.1107/S0108270189010942
_journal_volume 46
_journal_year 1990
_chemical_formula_structural Ag0.6NbS2
_chemical_formula_sum 'Ag0.616 Nb S2'
_space_group_IT_number 194
_symmetry_space_group_name_Hall '-P 6c 2c'
_symmetry_space_group_name_H-M 'P 63/m m c'
_cell_angle_alpha 90
_cell_angle_beta 90
_cell_angle_gamma 120
_cell_length_a 3.354
_cell_length_b 3.354
_cell_length_c 14.431
_cell_formula_units_Z 2
_cell_volume 140.590
_database_code_amcsd 0010144
_exptl_crystal_density_diffrn 5.279
_cod_original_formula_sum 'Ag.616 Nb S2'
_cod_database_code 9007782
_amcsd_formula_title Ag0.6NbS2

loop_
_space_group_symop_operation_xyz
x,y,z
-x,-x+y,1/2+z
x,x-y,1/2-z
-x+y,-x,1/2-z
x-y,x,1/2+z
-y,-x,z
y,x,-z
y,-x+y,-z
-y,x-y,z
x-y,-y,1/2+z
-x+y,y,1/2-z
x,y,1/2-z
-x,-y,1/2+z
x,x-y,z
-x,-x+y,-z
x-y,x,-z
-x+y,-x,z
y,x,1/2+z
-y,-x,1/2-z
-y,x-y,1/2-z
y,-x+y,1/2+z
-x+y,y,z
x-y,-y,-z
-x,-y,-z

loop_
_atom_site_aniso_label
_atom_site_aniso_U_11
_atom_site_aniso_U_22
_atom_site_aniso_U_33
_atom_site_aniso_U_12
_atom_site_aniso_U_13
_atom_site_aniso_U_23
Ag 0.04900 0.04900 0.00810 0.09800 0.00000 0.00000
Nb 0.00470 0.00470 0.00740 0.00940 0.00000 0.00000
S 0.00800 0.00800 0.00810 0.01600 0.00000 0.00000

loop_
_atom_site_label
_atom_site_fract_x
_atom_site_fract_y
_atom_site_fract_z
_atom_site_occupancy
Ag 0.33333 0.66667 0.48010 0.30800
Nb 0.33333 0.66667 0.25000 1.00000
S 0.66667 0.33333 0.14277 1.00000

loop_
_cod_related_entry_id
_cod_related_entry_database
_cod_related_entry_code
1 AMCSD 0010144
